data_4104078
loop_
_publ_author_name
'Karen L. Mulfort'
'Omar K. Farha'
'Charlotte L. Stern'
'Amy A. Sarjeant'
'Joseph T. Hupp'

_publ_contact_author 'Joseph T. Hupp'
_publ_contact_author_email j-hupp@northwestern.edu
_publ_section_title
;
 Post-Synthesis Alkoxide Formation Within Metal-Organic Framework
 Materials: A Strategy for Incorporating Highly Coordinatively Unsaturated
 Metal Ions
;
_journal_name_full 'Journal of the American Chemical Society'
_journal_page_first 3866
_journal_page_last 3868
_journal_paper_doi 10.1021/ja809954r
_journal_volume 131
_journal_year 2009
_chemical_formula_sum 'C65 H113 N15 O19 Zn'
_chemical_formula_weight 1474.07
_chemical_name_systematic
; 
 ? 
;
_space_group_IT_number 47
_symmetry_cell_setting orthorhombic
_symmetry_space_group_name_Hall '-P 2 2'
_symmetry_space_group_name_H-M 'P m m m'
_atom_sites_solution_hydrogens geom
_atom_sites_solution_primary direct
_atom_sites_solution_secondary difmap
_audit_creation_method SHELXL-97
_cell_angle_alpha 90.00
_cell_angle_beta 90.00
_cell_angle_gamma 90.00
_cell_formula_units_Z 2
_cell_length_a 11.3014(11)
_cell_length_b 15.7553(13)
_cell_length_c 15.7553(13)
_cell_measurement_reflns_used 7561
_cell_measurement_temperature 100(2)
_cell_measurement_theta_max 24.68
_cell_measurement_theta_min 2.56
_cell_volume 2805.3(4)
_computing_cell_refinement 'SAINT V7.23A (Bruker, 2005)'
_computing_data_collection 'APEX2 V2.1-4 (Bruker, 2007)'
_computing_data_reduction 'Bruker SAINT'
_computing_molecular_graphics 'Bruker SHELXTL'
_computing_publication_material 'Bruker SHELXTL'
_computing_structure_refinement 'SHELXL-97 (Sheldrick, 1997)'
_computing_structure_solution 'SHELXS-97 (Sheldrick, 1990)'
_diffrn_ambient_temperature 100(2)
_diffrn_measured_fraction_theta_full 0.999
_diffrn_measured_fraction_theta_max 0.957
_diffrn_measurement_device_type 'CCD area detector'
_diffrn_measurement_method 'phi and omega scans'
_diffrn_radiation_monochromator graphite
_diffrn_radiation_source 'fine-focus sealed tube'
_diffrn_radiation_type MoK\a
_diffrn_radiation_wavelength 0.71073
_diffrn_reflns_av_R_equivalents 0.2266
_diffrn_reflns_av_sigmaI/netI 0.2180
_diffrn_reflns_limit_h_max 14
_diffrn_reflns_limit_h_min -16
_diffrn_reflns_limit_k_max 20
_diffrn_reflns_limit_k_min -22
_diffrn_reflns_limit_l_max 21
_diffrn_reflns_limit_l_min -22
_diffrn_reflns_number 34732
_diffrn_reflns_theta_full 25.00
_diffrn_reflns_theta_max 31.01
_diffrn_reflns_theta_min 1.29
_exptl_absorpt_coefficient_mu 0.541
_exptl_absorpt_correction_type none
_exptl_crystal_colour colorless
_exptl_crystal_density_diffrn 1.745
_exptl_crystal_density_meas ?
_exptl_crystal_density_method 'not measured'
_exptl_crystal_description tabular
_exptl_crystal_F_000 1580
_exptl_crystal_size_max 0.443
_exptl_crystal_size_mid 0.218
_exptl_crystal_size_min 0.067
_platon_squeeze_details ' ?'
_refine_diff_density_max 2.546
_refine_diff_density_min -1.602
_refine_diff_density_rms 0.281
_refine_ls_extinction_coef 0.070(9)
_refine_ls_extinction_expression Fc^*^=kFc[1+0.001xFc^2^\l^3^/sin(2\q)]^-1/4^
_refine_ls_extinction_method SHELXL
_refine_ls_goodness_of_fit_ref 0.793
_refine_ls_hydrogen_treatment constr
_refine_ls_matrix_type full
_refine_ls_number_parameters 122
_refine_ls_number_reflns 4765
_refine_ls_number_restraints 155
_refine_ls_restrained_S_all 0.826
_refine_ls_R_factor_all 0.1477
_refine_ls_R_factor_gt 0.1078
_refine_ls_shift/su_max 0.276
_refine_ls_shift/su_mean 0.022
_refine_ls_structure_factor_coef Fsqd
_refine_ls_weighting_details 'calc w=1/[\s^2^(Fo^2^)+(0.2000P)^2^+0.0000P] where P=(Fo^2^+2Fc^2^)/3'
_refine_ls_weighting_scheme calc
_refine_ls_wR_factor_gt 0.2575
_refine_ls_wR_factor_ref 0.2723
_reflns_number_gt 2290
_reflns_number_total 4765
_reflns_threshold_expression >2sigma(I)
_cod_data_source_file ja809954r_si_002.cif
_cod_data_source_block compound5
_cod_depositor_comments
;
The following automatic conversions were performed:

'_exptl_crystal_density_meas' value 'not measured' was changed to '?'
- the value is perceived as not measured.

Automatic conversion script
Id: cif_fix_values 3008 2015-01-20 13:52:24Z robertas 
;
_cod_database_code 4104078

loop_
_symmetry_equiv_pos_as_xyz
'x, y, z'
'-x, -y, z'
'-x, y, -z'
'x, -y, -z'
'-x, -y, -z'
'x, y, -z'
'x, -y, z'
'-x, y, z'

loop_
_atom_site_label
_atom_site_type_symbol
_atom_site_fract_x
_atom_site_fract_y
_atom_site_fract_z
_atom_site_U_iso_or_equiv
_atom_site_adp_type
_atom_site_occupancy
_atom_site_symmetry_multiplicity
_atom_site_calc_flag
_atom_site_refinement_flags
Zn1 Zn 0.0000 1.0000 0.09233(6) 0.0163(3) Uani 1 4 d SU
O1 O 0.1253(4) 0.9112(3) 0.0683(2) 0.0723(15) Uani 1 1 d U
C1 C 0.1517(4) 0.8817(3) 0.0000 0.0208(11) Uani 1 2 d SU
C2 C 0.2289(4) 0.8035(3) 0.0000 0.0270(12) Uani 1 2 d SU
C3 C 0.3059(7) 0.7884(5) 0.0645(6) 0.0317(18) Uani 0.50 1 d PU
H3 H 0.3120 0.8271 0.1106 0.038 Uiso 0.50 1 calc PR
C4 C 0.3760(7) 0.7153(4) 0.0624(6) 0.0337(19) Uani 0.50 1 d PU
H4 H 0.4315 0.7064 0.1068 0.040 Uiso 0.50 1 calc PR
C5 C 0.3681(4) 0.6570(3) 0.0000 0.0285(13) Uani 1 2 d SU
C6 C 0.2876(7) 0.6726(5) -0.0690(6) 0.035(2) Uani 0.50 1 d PU
H6 H 0.2816 0.6338 -0.1149 0.042 Uiso 0.50 1 calc PR
C7 C 0.2188(7) 0.7459(4) -0.0671(5) 0.0259(17) Uani 0.50 1 d PU
H7 H 0.1644 0.7568 -0.1118 0.031 Uiso 0.50 1 calc PR
C8 C 0.4397(4) 0.5765(3) 0.0000 0.0287(13) Uani 1 2 d SU
C9 C 0.3793(7) 0.5000 0.0000 0.031(2) Uani 1 4 d SU
H9 H 0.2952 0.5000 0.0000 0.037 Uiso 1 4 calc SR
N1 N 0.0000 1.0218(3) 0.2209(5) 0.045(3) Uani 0.50 2 d SPDU
C10 C 0.1000(4) 1.02853(3) 0.2685(6) 0.176(9) Uani 0.50 1 d PDU
H10 H 0.1740 1.0258 0.2401 0.211 Uiso 0.50 1 calc PR
C11 C 0.1007(6) 1.0389(5) 0.3542(6) 0.289(14) Uani 0.50 1 d PDU
H11 H 0.1746 1.0449 0.3823 0.347 Uiso 0.50 1 calc PR
C12 C 0.0000 1.0410(4) 0.4015(2) 0.416(18) Uani 0.50 2 d SPDU
C13 C 0.0000 1.0440(3) 0.4877(2) 0.49(2) Uani 1 2 d SDU
H13 H 0.0757 1.0705 0.5071 0.592 Uiso 0.50 1 calc PR
O2 O -0.093(3) 1.103(2) 0.5000 0.73(3) Uani 1 2 d SDU
H2O H -0.1283 1.1106 0.4538 0.881 Uiso 0.50 1 calc PR

loop_
_atom_site_aniso_label
_atom_site_aniso_U_11
_atom_site_aniso_U_22
_atom_site_aniso_U_33
_atom_site_aniso_U_23
_atom_site_aniso_U_13
_atom_site_aniso_U_12
Zn1 0.0130(4) 0.0046(3) 0.0314(6) 0.000 0.000 0.000
O1 0.106(3) 0.069(2) 0.042(2) -0.0027(17) -0.005(2) 0.081(3)
C1 0.0092(19) 0.0076(17) 0.046(3) 0.000 0.000 0.0056(15)
C2 0.015(2) 0.0084(18) 0.058(3) 0.000 0.000 0.0060(16)
C3 0.027(4) 0.026(4) 0.042(5) 0.001(3) -0.003(3) 0.012(3)
C4 0.021(4) 0.017(3) 0.063(5) 0.002(3) -0.001(4) 0.009(3)
C5 0.008(2) 0.0053(18) 0.072(4) 0.000 0.000 0.0030(15)
C6 0.021(4) 0.016(3) 0.068(6) -0.009(3) -0.016(4) 0.011(3)
C7 0.021(4) 0.017(3) 0.040(5) -0.006(3) -0.015(3) 0.010(3)
C8 0.015(2) 0.0039(18) 0.067(4) 0.000 0.000 0.0016(16)
C9 0.014(3) 0.008(3) 0.072(6) 0.000 0.000 0.000
N1 0.046(6) 0.070(10) 0.019(4) 0.030(4) 0.000 0.000
C10 0.131(11) 0.27(3) 0.127(8) -0.009(14) -0.099(8) 0.038(15)
C11 0.27(2) 0.47(4) 0.125(10) 0.01(2) -0.109(10) -0.02(2)
C12 0.40(3) 0.69(5) 0.159(14) 0.16(3) 0.000 0.000
C13 0.49(4) 0.80(6) 0.186(13) 0.07(4) 0.000 0.000
O2 0.63(6) 1.24(8) 0.33(3) 0.000 0.000 0.28(4)

loop_
_atom_type_symbol
_atom_type_description
_atom_type_scat_dispersion_real
_atom_type_scat_dispersion_imag
_atom_type_scat_source
C C 0.0033 0.0016 'International Tables Vol C Tables 4.2.6.8 and 6.1.1.4'
H H 0.0000 0.0000 'International Tables Vol C Tables 4.2.6.8 and 6.1.1.4'
N N 0.0061 0.0033 'International Tables Vol C Tables 4.2.6.8 and 6.1.1.4'
O O 0.0106 0.0060 'International Tables Vol C Tables 4.2.6.8 and 6.1.1.4'
Zn Zn 0.2839 1.4301 'International Tables Vol C Tables 4.2.6.8 and 6.1.1.4'

loop_
_geom_angle_atom_site_label_1
_geom_angle_atom_site_label_2
_geom_angle_atom_site_label_3
_geom_angle
_geom_angle_site_symmetry_1
_geom_angle_site_symmetry_3
O1 Zn1 O1 88.7(3) . 8
O1 Zn1 O1 87.3(3) . 7_575
O1 Zn1 O1 158.5(2) 8 7_575
O1 Zn1 O1 158.5(2) . 2_575
O1 Zn1 O1 87.3(3) 8 2_575
O1 Zn1 O1 88.7(3) 7_575 2_575
O1 Zn1 N1 107.42(15) . .
O1 Zn1 N1 107.42(15) 8 .
O1 Zn1 N1 93.91(15) 7_575 .
O1 Zn1 N1 93.91(15) 2_575 .
O1 Zn1 N1 93.92(15) . 2_575
O1 Zn1 N1 93.91(15) 8 2_575
O1 Zn1 N1 107.42(15) 7_575 2_575
O1 Zn1 N1 107.42(15) 2_575 2_575
N1 Zn1 N1 19.3(3) . 2_575
O1 Zn1 Zn1 79.25(10) . 5_575
O1 Zn1 Zn1 79.26(10) 8 5_575
O1 Zn1 Zn1 79.26(10) 7_575 5_575
O1 Zn1 Zn1 79.26(10) 2_575 5_575
N1 Zn1 Zn1 170.37(15) . 5_575
N1 Zn1 Zn1 170.37(15) 2_575 5_575
C1 O1 Zn1 127.1(3) . .
O1 C1 O1 125.7(5) . 6
O1 C1 C2 117.1(2) . .
O1 C1 C2 117.1(2) 6 .
C3 C2 C3 96.8(8) . 6
C3 C2 C7 120.3(5) . .
C3 C2 C7 51.2(5) 6 .
C3 C2 C7 51.2(5) . 6
C3 C2 C7 120.3(5) 6 6
C7 C2 C7 98.3(7) . 6
C3 C2 C1 120.8(4) . .
C3 C2 C1 120.8(4) 6 .
C7 C2 C1 118.8(4) . .
C7 C2 C1 118.8(4) 6 .
C2 C3 C4 119.3(8) . .
C5 C4 C3 122.8(8) . .
C4 C5 C6 118.4(5) . .
C4 C5 C8 122.6(4) . .
C6 C5 C8 119.0(4) . .
C7 C6 C5 118.6(7) . .
C6 C7 C2 120.6(7) . .
C8 C8 C9 119.5(3) 3_655 .
C8 C8 C5 122.6(3) 3_655 .
C9 C8 C5 117.9(5) . .
C8 C9 C8 120.9(7) 7_565 .
N1 N1 C10 94.5(2) 2_575 .
N1 N1 C10 94.5(2) 2_575 8
C10 N1 C10 112.3(7) . 8
N1 N1 C10 59.68(16) 2_575 2_575
C10 N1 C10 111.9(6) . 2_575
C10 N1 C10 34.78(7) 8 2_575
N1 N1 C10 59.68(16) 2_575 7_575
C10 N1 C10 34.78(7) . 7_575
C10 N1 C10 111.9(6) 8 7_575
C10 N1 C10 92.0(5) 2_575 7_575
N1 N1 Zn1 80.37(15) 2_575 .
C10 N1 Zn1 123.8(4) . .
C10 N1 Zn1 123.8(4) 8 .
C10 N1 Zn1 112.7(3) 2_575 .
C10 N1 Zn1 112.7(3) 7_575 .
C11 C10 N1 124.2(7) . .
C10 C11 C12 122.8(9) . .
C11 C12 C11 113.5(10) 8 .
C11 C12 C13 123.2(5) 8 .
C11 C12 C13 123.2(5) . .
C12 C13 O2 99.2(3) . .
C12 C13 C13 103.5(4) . 5_576
O2 C13 C13 126.5(18) . 5_576

loop_
_geom_bond_atom_site_label_1
_geom_bond_atom_site_label_2
_geom_bond_distance
_geom_bond_site_symmetry_2
Zn1 O1 2.027(3) .
Zn1 O1 2.027(3) 8
Zn1 O1 2.027(3) 7_575
Zn1 O1 2.027(3) 2_575
Zn1 N1 2.055(8) .
Zn1 N1 2.055(8) 2_575
Zn1 Zn1 2.9092(19) 5_575
O1 C1 1.210(4) .
C1 O1 1.210(4) 6
C1 C2 1.509(6) .
C2 C3 1.359(9) .
C2 C3 1.359(9) 6
C2 C7 1.398(8) .
C2 C7 1.398(8) 6
C3 C4 1.398(9) .
C4 C5 1.349(9) .
C5 C6 1.439(9) .
C5 C8 1.504(6) .
C6 C7 1.392(9) .
C8 C8 1.362(10) 3_655
C8 C9 1.385(6) .
C9 C8 1.385(6) 7_565
N1 N1 0.688(10) 2_575
N1 C10 1.3602(8) .
N1 C10 1.3602(8) 8
N1 C10 1.571(3) 2_575
N1 C10 1.571(3) 7_575
C10 C11 1.3599(11) .
C11 C12 1.3600(8) .
C12 C11 1.3600(8) 8
C12 C13 1.3601(11) .
C13 O2 1.411(7) .
C13 C13 1.440(7) 5_576

loop_
_platon_squeeze_void_nr
_platon_squeeze_void_average_x
_platon_squeeze_void_average_y
_platon_squeeze_void_average_z
_platon_squeeze_void_volume
_platon_squeeze_void_count_electrons
1 -0.040 0.307 0.433 1944.2 1108.7
